data_2019561
loop_
_publ_author_name
'Liu, Jian-Jun'
'Li, Zuo-Yin'
'Yuan, Xiong'
'Wang, Yao'
'Huang, Chang-Cang'

_publ_section_title
;
 A copper(I) coordination polymer incorporation the corrosion inhibitor
 1<i>H</i>-benzotriazole:
 poly[\m~3~-benzotriazolato-\k^3^<i>N</i>^1^:<i>N</i>^2^:<i>N</i>^3^-copper(I)]
;
_journal_coeditor_code FN3169
_journal_issue 6
_journal_name_full 'Acta Crystallographica Section C'
_journal_page_first 599
_journal_page_last 602
_journal_paper_doi 10.1107/S2053229614010390
_journal_volume 70
_journal_year 2014
_chemical_formula_iupac '[Cu (C6 H4 N3)]'
_chemical_formula_moiety 'C6 H4 Cu1 N3'
_chemical_formula_sum 'C6 H4 Cu N3'
_chemical_formula_weight 181.66
_chemical_name_systematic
;
Poly[\m~3~-benzotriazolato-\k^3^<i>N</i>^1^:<i>N</i>^2^:<i>N</i>^3^-copper(I)]
;
_space_group_IT_number 15
_symmetry_cell_setting monoclinic
_symmetry_space_group_name_Hall '-C 2yc'
_symmetry_space_group_name_H-M 'C 1 2/c 1'
_atom_sites_solution_hydrogens geom
_atom_sites_solution_primary direct
_atom_sites_solution_secondary difmap
_audit_creation_method SHELXL-97
_cell_angle_alpha 90.00
_cell_angle_beta 107.70(3)
_cell_angle_gamma 90.00
_cell_formula_units_Z 16
_cell_length_a 19.116(4)
_cell_length_b 11.968(2)
_cell_length_c 11.139(2)
_cell_measurement_temperature 173(2)
_cell_volume 2427.7(9)
_computing_cell_refinement 'CrystalClear (Rigaku, 2002)'
_computing_data_collection 'CrystalClear (Rigaku, 2002)'
_computing_data_reduction 'CrystalClear (Rigaku, 2002)'
_computing_molecular_graphics 'DIAMOND (Brandenburg, 2004)'
_computing_publication_material 'SHELXL97 (Sheldrick, 2008) and publCIF (Westrip, 2010)'
_computing_structure_refinement 'SHELXL97 (Sheldrick, 2008)'
_computing_structure_solution 'SHELXS97 (Sheldrick, 2008)'
_diffrn_ambient_temperature 173(2)
_diffrn_measured_fraction_theta_full 0.995
_diffrn_measured_fraction_theta_max 0.995
_diffrn_measurement_device_type 'Rigaku Saturn 724 CCD area-detector'
_diffrn_measurement_method \w
_diffrn_radiation_monochromator graphite
_diffrn_radiation_source 'fine-focus sealed tube'
_diffrn_radiation_type MoK\a
_diffrn_radiation_wavelength 0.71073
_diffrn_reflns_av_R_equivalents 0.0751
_diffrn_reflns_av_sigmaI/netI 0.0617
_diffrn_reflns_limit_h_max 24
_diffrn_reflns_limit_h_min -24
_diffrn_reflns_limit_k_max 15
_diffrn_reflns_limit_k_min -15
_diffrn_reflns_limit_l_max 12
_diffrn_reflns_limit_l_min -14
_diffrn_reflns_number 11673
_diffrn_reflns_theta_full 27.48
_diffrn_reflns_theta_max 27.48
_diffrn_reflns_theta_min 3.02
_exptl_absorpt_coefficient_mu 3.500
_exptl_absorpt_correction_T_max 0.8826
_exptl_absorpt_correction_T_min 0.8079
_exptl_absorpt_correction_type numerical
_exptl_absorpt_process_details '(RAPID-AUTO; Rigaku, 1998)'
_exptl_crystal_colour yellow
_exptl_crystal_density_diffrn 1.988
_exptl_crystal_density_method 'not measured'
_exptl_crystal_description needle
_exptl_crystal_F_000 1440
_exptl_crystal_size_max 0.38
_exptl_crystal_size_mid 0.05
_exptl_crystal_size_min 0.04
_refine_diff_density_max 0.415
_refine_diff_density_min -0.495
_refine_ls_extinction_method none
_refine_ls_goodness_of_fit_ref 1.047
_refine_ls_hydrogen_treatment constr
_refine_ls_matrix_type full
_refine_ls_number_parameters 182
_refine_ls_number_reflns 2779
_refine_ls_number_restraints 0
_refine_ls_restrained_S_all 1.047
_refine_ls_R_factor_all 0.0906
_refine_ls_R_factor_gt 0.0436
_refine_ls_shift/su_max 0.000
_refine_ls_shift/su_mean 0.000
_refine_ls_structure_factor_coef Fsqd
_refine_ls_weighting_details 'calc w=1/[\s^2^(Fo^2^)+(0.0301P)^2^+1.9944P] where P=(Fo^2^+2Fc^2^)/3'
_refine_ls_weighting_scheme calc
_refine_ls_wR_factor_gt 0.0790
_refine_ls_wR_factor_ref 0.0918
_reflns_number_gt 1716
_reflns_number_total 2779
_reflns_threshold_expression I>2sigma(I)
_cod_data_source_file fn3169sup1.cf
_cod_data_source_block I
_cod_depositor_comments 'Adding full bibliography for 2019561.cif.'
_cod_original_cell_volume 2427.9(8)
_cod_original_sg_symbol_H-M 'C 2/c'
_cod_original_formula_sum 'C6 H4 Cu1 N3'
_cod_database_code 2019561
_cod_database_fobs_code 2019561

loop_
_symmetry_equiv_pos_as_xyz
'x, y, z'
'-x, y, -z+1/2'
'x+1/2, y+1/2, z'
'-x+1/2, y+1/2, -z+1/2'
'-x, -y, -z'
'x, -y, z-1/2'
'-x+1/2, -y+1/2, -z'
'x+1/2, -y+1/2, z-1/2'

loop_
_atom_site_type_symbol
_atom_site_label
_atom_site_fract_x
_atom_site_fract_y
_atom_site_fract_z
_atom_site_U_iso_or_equiv
_atom_site_adp_type
_atom_site_calc_flag
_atom_site_refinement_flags
_atom_site_occupancy
_atom_site_symmetry_multiplicity
Cu Cu1 0.0000 0.26811(6) -0.2500 0.0366(2) Uani d S 1 2
Cu Cu2 0.07719(3) 0.07190(5) -0.00732(4) 0.03519(17) Uani d . 1 1
Cu Cu3 0.0000 0.12080(6) 0.2500 0.0359(2) Uani d S 1 2
N N1 0.10524(19) -0.0660(3) 0.3385(3) 0.0307(8) Uani d . 1 1
N N2 0.08148(19) 0.0124(3) 0.2480(3) 0.0320(8) Uani d . 1 1
N N3 0.1104(2) -0.0043(3) 0.1541(3) 0.0327(8) Uani d . 1 1
N N4 -0.0115(2) 0.2774(3) -0.0899(3) 0.0318(8) Uani d . 1 1
N N5 0.00901(19) 0.1970(3) -0.0001(3) 0.0314(8) Uani d . 1 1
N N6 -0.0185(2) 0.2180(3) 0.0939(3) 0.0325(8) Uani d . 1 1
C C1 0.1516(2) -0.1352(3) 0.3008(3) 0.0294(9) Uani d . 1 1
C C2 0.1897(3) -0.2319(4) 0.3569(4) 0.0381(11) Uani d . 1 1
H H2 0.1863 -0.2600 0.4348 0.046 Uiso calc R 1 1
C C3 0.2311(3) -0.2826(4) 0.2943(4) 0.0463(12) Uani d . 1 1
H H3 0.2578 -0.3479 0.3294 0.056 Uiso calc R 1 1
C C4 0.2360(3) -0.2417(4) 0.1779(4) 0.0486(13) Uani d . 1 1
H H4 0.2665 -0.2797 0.1379 0.058 Uiso calc R 1 1
C C5 0.1987(3) -0.1505(4) 0.1221(4) 0.0434(12) Uani d . 1 1
H H5 0.2021 -0.1240 0.0436 0.052 Uiso calc R 1 1
C C6 0.1545(2) -0.0959(3) 0.1849(3) 0.0313(10) Uani d . 1 1
C C7 -0.0539(3) 0.3511(3) -0.0513(3) 0.0329(10) Uani d . 1 1
C C8 -0.0887(3) 0.4494(4) -0.1066(4) 0.0455(12) Uani d . 1 1
H H8 -0.0834 0.4770 -0.1833 0.055 Uiso calc R 1 1
C C9 -0.1307(3) 0.5040(4) -0.0457(4) 0.0545(14) Uani d . 1 1
H H9 -0.1565 0.5697 -0.0817 0.065 Uiso calc R 1 1
C C10 -0.1363(3) 0.4639(4) 0.0700(4) 0.0515(13) Uani d . 1 1
H H10 -0.1658 0.5042 0.1099 0.062 Uiso calc R 1 1
C C11 -0.1013(3) 0.3702(4) 0.1274(4) 0.0419(11) Uani d . 1 1
H H11 -0.1053 0.3449 0.2059 0.050 Uiso calc R 1 1
C C12 -0.0592(2) 0.3137(3) 0.0641(3) 0.0309(10) Uani d . 1 1

loop_
_atom_site_aniso_label
_atom_site_aniso_U_11
_atom_site_aniso_U_22
_atom_site_aniso_U_33
_atom_site_aniso_U_12
_atom_site_aniso_U_13
_atom_site_aniso_U_23
Cu1 0.0547(5) 0.0418(4) 0.0185(3) 0.000 0.0189(4) 0.000
Cu2 0.0542(4) 0.0367(3) 0.0217(3) -0.0037(3) 0.0220(3) -0.0014(2)
Cu3 0.0576(6) 0.0324(4) 0.0269(4) 0.000 0.0265(4) 0.000
N1 0.042(2) 0.0341(19) 0.0213(15) -0.0002(18) 0.0173(15) 0.0036(15)
N2 0.045(2) 0.037(2) 0.0199(16) 0.0024(17) 0.0186(17) 0.0020(15)
N3 0.047(2) 0.037(2) 0.0227(16) 0.0024(17) 0.0232(17) 0.0001(15)
N4 0.045(2) 0.0331(19) 0.0194(15) 0.0018(18) 0.0127(16) 0.0042(14)
N5 0.047(2) 0.033(2) 0.0185(16) -0.0004(17) 0.0157(16) -0.0009(14)
N6 0.050(2) 0.0348(19) 0.0192(15) 0.0014(18) 0.0203(17) -0.0014(15)
C1 0.033(2) 0.036(2) 0.0210(18) -0.003(2) 0.0109(18) -0.0035(17)
C2 0.047(3) 0.038(2) 0.031(2) 0.003(2) 0.014(2) 0.0059(19)
C3 0.045(3) 0.047(3) 0.044(3) 0.009(2) 0.011(2) -0.001(2)
C4 0.052(3) 0.050(3) 0.052(3) 0.008(2) 0.029(3) -0.012(2)
C5 0.056(3) 0.047(3) 0.035(2) 0.001(2) 0.027(2) -0.003(2)
C6 0.039(3) 0.036(2) 0.0223(19) 0.000(2) 0.0153(19) -0.0009(17)
C7 0.048(3) 0.031(2) 0.0213(19) -0.001(2) 0.012(2) -0.0020(17)
C8 0.065(3) 0.040(3) 0.031(2) 0.003(2) 0.015(2) 0.008(2)
C9 0.069(4) 0.045(3) 0.042(3) 0.019(3) 0.006(3) 0.001(2)
C10 0.064(4) 0.047(3) 0.044(3) 0.017(3) 0.017(3) -0.007(2)
C11 0.056(3) 0.045(3) 0.029(2) 0.006(2) 0.020(2) -0.005(2)
C12 0.042(3) 0.030(2) 0.025(2) -0.001(2) 0.016(2) -0.0036(17)

loop_
_atom_type_symbol
_atom_type_description
_atom_type_scat_dispersion_real
_atom_type_scat_dispersion_imag
_atom_type_scat_source
C C 0.0033 0.0016 'International Tables Vol C Tables 4.2.6.8 and 6.1.1.4'
H H 0.0000 0.0000 'International Tables Vol C Tables 4.2.6.8 and 6.1.1.4'
N N 0.0061 0.0033 'International Tables Vol C Tables 4.2.6.8 and 6.1.1.4'
Cu Cu 0.3201 1.2651 'International Tables Vol C Tables 4.2.6.8 and 6.1.1.4'

loop_
_geom_angle_atom_site_label_1
_geom_angle_atom_site_label_2
_geom_angle_atom_site_label_3
_geom_angle_site_symmetry_1
_geom_angle_site_symmetry_3
_geom_angle
_geom_angle_publ_flag
N4 Cu1 N4 . 2_554 173.2(2) y
N3 Cu2 N1 . 6 134.28(14) y
N3 Cu2 N5 . . 110.33(13) y
N1 Cu2 N5 6 . 114.77(13) y
N6 Cu3 N6 . 2 110.13(18) y
N6 Cu3 N2 . 2 116.14(14) y
N6 Cu3 N2 2 2 106.89(12) y
N6 Cu3 N2 . . 106.89(12) y
N6 Cu3 N2 2 . 116.14(14) y
N2 Cu3 N2 2 . 100.67(19) y
N2 N1 C1 . . 107.0(3) ?
N2 N1 Cu2 . 6_556 124.2(2) ?
C1 N1 Cu2 . 6_556 128.7(3) ?
N3 N2 N1 . . 110.8(3) ?
N3 N2 Cu3 . . 127.1(3) ?
N1 N2 Cu3 . . 121.3(2) ?
N2 N3 C6 . . 107.1(3) ?
N2 N3 Cu2 . . 123.8(3) ?
C6 N3 Cu2 . . 127.9(2) ?
C7 N4 N5 . . 107.1(3) ?
C7 N4 Cu1 . . 126.8(3) ?
N5 N4 Cu1 . . 124.8(3) ?
N6 N5 N4 . . 110.6(3) ?
N6 N5 Cu2 . . 126.2(2) ?
N4 N5 Cu2 . . 123.1(2) ?
N5 N6 C12 . . 107.4(3) ?
N5 N6 Cu3 . . 123.9(3) ?
C12 N6 Cu3 . . 128.7(2) ?
N1 C1 C6 . . 107.0(3) ?
N1 C1 C2 . . 131.0(4) ?
C6 C1 C2 . . 121.9(4) ?
C3 C2 C1 . . 116.5(4) ?
C3 C2 H2 . . 121.8 ?
C1 C2 H2 . . 121.8 ?
C2 C3 C4 . . 122.1(4) ?
C2 C3 H3 . . 118.9 ?
C4 C3 H3 . . 118.9 ?
C5 C4 C3 . . 121.9(4) ?
C5 C4 H4 . . 119.1 ?
C3 C4 H4 . . 119.1 ?
C4 C5 C6 . . 117.4(4) ?
C4 C5 H5 . . 121.3 ?
C6 C5 H5 . . 121.3 ?
N3 C6 C1 . . 108.1(3) ?
N3 C6 C5 . . 131.8(4) ?
C1 C6 C5 . . 120.2(4) ?
N4 C7 C12 . . 107.6(3) ?
N4 C7 C8 . . 131.2(4) ?
C12 C7 C8 . . 121.2(4) ?
C9 C8 C7 . . 117.2(4) ?
C9 C8 H8 . . 121.4 ?
C7 C8 H8 . . 121.4 ?
C8 C9 C10 . . 120.8(4) ?
C8 C9 H9 . . 119.6 ?
C10 C9 H9 . . 119.6 ?
C11 C10 C9 . . 123.2(5) ?
C11 C10 H10 . . 118.4 ?
C9 C10 H10 . . 118.4 ?
C10 C11 C12 . . 116.0(4) ?
C10 C11 H11 . . 122.0 ?
C12 C11 H11 . . 122.0 ?
N6 C12 C7 . . 107.3(3) ?
N6 C12 C11 . . 131.1(4) ?
C7 C12 C11 . . 121.6(4) ?

loop_
_geom_bond_atom_site_label_1
_geom_bond_atom_site_label_2
_geom_bond_site_symmetry_2
_geom_bond_distance
_geom_bond_publ_flag
Cu1 N4 . 1.865(3) y
Cu1 N4 2_554 1.865(3) y
Cu2 N3 . 1.942(3) y
Cu2 N1 6 1.949(3) y
Cu2 N5 . 2.003(3) y
Cu3 N6 . 2.032(3) y
Cu3 N6 2 2.032(3) y
Cu3 N2 2 2.032(3) y
Cu3 N2 . 2.032(3) y
N1 N2 . 1.351(4) ?
N1 C1 . 1.369(5) ?
N1 Cu2 6_556 1.949(3) ?
N2 N3 . 1.339(4) ?
N3 C6 . 1.361(5) ?
N4 C7 . 1.354(5) ?
N4 N5 . 1.357(4) ?
N5 N6 . 1.330(4) ?
N6 C12 . 1.367(5) ?
C1 C6 . 1.391(5) ?
C1 C2 . 1.409(6) ?
C2 C3 . 1.348(6) ?
C2 H2 . 0.9500 ?
C3 C4 . 1.416(6) ?
C3 H3 . 0.9500 ?
C4 C5 . 1.348(6) ?
C4 H4 . 0.9500 ?
C5 C6 . 1.411(6) ?
C5 H5 . 0.9500 ?
C7 C12 . 1.394(5) ?
C7 C8 . 1.399(6) ?
C8 C9 . 1.364(6) ?
C8 H8 . 0.9500 ?
C9 C10 . 1.409(6) ?
C9 H9 . 0.9500 ?
C10 C11 . 1.361(6) ?
C10 H10 . 0.9500 ?
C11 C12 . 1.396(6) ?
C11 H11 . 0.9500 ?
